data_7209135
loop_
_publ_author_name
'Lago, Ana Bel\'en'
'Carballo, Rosa'
'Rodr\'iguez-Hermida, Sabina'
'V\'azquez-L\'opez, Ezequiel M.'

_publ_section_title
;
 Control over the preparation of two pH-dependent Cu(ii) supramolecular
 isomers based on 1,3,5-benzenetricarboxylic acid and the
 bis(4-pyridylthio)methane ligand
;
_journal_issue 8
_journal_name_full CrystEngComm
_journal_page_first 1563
_journal_paper_doi 10.1039/c2ce26652k
_journal_volume 15
_journal_year 2013
_chemical_formula_sum 'C29 H20 Cu N2 O12 S2'
_chemical_formula_weight 716.16
_chemical_name_systematic
;
?
;
_space_group_IT_number 15
_symmetry_cell_setting monoclinic
_symmetry_space_group_name_Hall '-C 2yc'
_symmetry_space_group_name_H-M 'C 1 2/c 1'
_atom_sites_solution_hydrogens geom
_atom_sites_solution_primary direct
_atom_sites_solution_secondary difmap
_audit_creation_method SHELXL-97
_cell_angle_alpha 90.00
_cell_angle_beta 117.73(3)
_cell_angle_gamma 90.00
_cell_formula_units_Z 4
_cell_length_a 25.540(5)
_cell_length_b 5.1400(10)
_cell_length_c 22.306(5)
_cell_measurement_temperature 173(2)
_cell_volume 2591.9(12)
_computing_cell_refinement HKL2000
_computing_data_collection HKL2000
_computing_data_reduction HKL2000
_computing_molecular_graphics Mercury
_computing_publication_material Mercury
_computing_structure_refinement 'SHELXL-97 (Sheldrick, 1997)'
_computing_structure_solution 'SHELXS-97 (Sheldrick, 1990)'
_diffrn_ambient_temperature 100(2)
_diffrn_measured_fraction_theta_full 0.938
_diffrn_measured_fraction_theta_max 0.926
_diffrn_measurement_device_type 'ADSC Q210r CCD'
_diffrn_measurement_method '\f and \w scans'
_diffrn_radiation_monochromator graphite
_diffrn_radiation_type synchrotron
_diffrn_radiation_wavelength 0.78900
_diffrn_reflns_av_R_equivalents 0.0672
_diffrn_reflns_av_sigmaI/netI 0.0290
_diffrn_reflns_limit_h_max 32
_diffrn_reflns_limit_h_min -32
_diffrn_reflns_limit_k_max 6
_diffrn_reflns_limit_k_min -6
_diffrn_reflns_limit_l_max 26
_diffrn_reflns_limit_l_min -26
_diffrn_reflns_number 21431
_diffrn_reflns_theta_full 25.00
_diffrn_reflns_theta_max 30.41
_diffrn_reflns_theta_min 2.00
_exptl_absorpt_coefficient_mu 1.435
_exptl_absorpt_correction_type none
_exptl_crystal_colour violet
_exptl_crystal_density_diffrn 1.835
_exptl_crystal_density_method 'not measured'
_exptl_crystal_description prism
_exptl_crystal_F_000 1460
_exptl_crystal_size_max 0.10
_exptl_crystal_size_mid 0.05
_exptl_crystal_size_min 0.03
_refine_diff_density_max 0.601
_refine_diff_density_min -1.698
_refine_diff_density_rms 0.111
_refine_ls_extinction_coef Fc^*^=kFc[1+0.001xFc^2^\l^3^/sin(2\q)]^-1/4^
_refine_ls_extinction_method SHELXL
_refine_ls_goodness_of_fit_ref 1.088
_refine_ls_hydrogen_treatment mixed
_refine_ls_matrix_type full
_refine_ls_number_parameters 246
_refine_ls_number_reflns 2668
_refine_ls_number_restraints 0
_refine_ls_restrained_S_all 1.088
_refine_ls_R_factor_all 0.0462
_refine_ls_R_factor_gt 0.0454
_refine_ls_shift/su_max 0.000
_refine_ls_shift/su_mean 0.000
_refine_ls_structure_factor_coef Fsqd
_refine_ls_weighting_details 'calc w=1/[\s^2^(Fo^2^)+(0.0900P)^2^+5.1263P] where P=(Fo^2^+2Fc^2^)/3'
_refine_ls_weighting_scheme calc
_refine_ls_wR_factor_gt 0.1250
_refine_ls_wR_factor_ref 0.1281
_reflns_number_gt 2590
_reflns_number_total 2668
_reflns_threshold_expression >2sigma(I)
_cod_data_source_file c2ce26652k.txt
_cod_data_source_block 1
_cod_depositor_comments
;
The following automatic conversions were performed:

'_symmetry_cell_setting' value 'Monoclinic' changed to 'monoclinic'
according to /home/saulius/struct/CIF-dictionaries/cif_core.dic
dictionary named 'cif_core.dic' version 2.4.2 from 2011-04-26.

Automatic conversion script
Id: cif_fix_values 1891 2012-01-12 08:04:46Z andrius 
;
_cod_original_sg_symbol_H-M c2/c
_cod_database_code 7209135

loop_
_symmetry_equiv_pos_as_xyz
'x, y, z'
'-x, y, -z+1/2'
'x+1/2, y+1/2, z'
'-x+1/2, y+1/2, -z+1/2'
'-x, -y, -z'
'x, -y, z-1/2'
'-x+1/2, -y+1/2, -z'
'x+1/2, -y+1/2, z-1/2'

loop_
_atom_site_label
_atom_site_type_symbol
_atom_site_fract_x
_atom_site_fract_y
_atom_site_fract_z
_atom_site_U_iso_or_equiv
_atom_site_adp_type
_atom_site_occupancy
_atom_site_symmetry_multiplicity
_atom_site_calc_flag
_atom_site_refinement_flags
H7 H 0.1102(15) 0.706(7) 0.2387(18) 0.029(9) Uiso 1 1 d .
H9 H -0.0288(13) 0.242(6) 0.1205(16) 0.021(8) Uiso 1 1 d .
H6 H 0.0921(14) 0.966(6) 0.1470(17) 0.016(8) Uiso 1 1 d .
H8 H -0.0446(14) 0.513(5) 0.0341(18) 0.014(8) Uiso 1 1 d .
C2 C 0.24158(10) 1.4996(4) 0.14492(13) 0.0126(5) Uani 1 1 d .
C9 C 0.11969(10) 1.0330(4) 0.03407(12) 0.0127(4) Uani 1 1 d .
C8 C 0.33216(9) 1.1224(4) 0.08135(12) 0.0145(4) Uani 1 1 d .
C12 C 0.24810(9) 1.7107(4) 0.19317(12) 0.0132(4) Uani 1 1 d .
C4 C 0.28061(9) 1.2097(4) 0.09108(12) 0.0128(4) Uani 1 1 d .
C3 C 0.28804(9) 1.4226(4) 0.13298(11) 0.0128(4) Uani 1 1 d .
C5 C 0.22641(9) 1.0792(4) 0.05994(11) 0.0130(4) Uani 1 1 d .
C7 C 0.18691(9) 1.3727(4) 0.11274(12) 0.0130(4) Uani 1 1 d .
C6 C 0.17887(9) 1.1643(4) 0.06948(12) 0.0129(4) Uani 1 1 d .
Cu1 Cu 0.0000 1.0000 0.0000 0.01100(17) Uani 1 2 d S
O1 O 0.07884(6) 1.1429(3) 0.04366(8) 0.0139(3) Uani 1 1 d .
O2 O 0.11201(7) 0.8345(3) -0.00033(9) 0.0177(4) Uani 1 1 d .
O3 O 0.32115(7) 0.8984(3) 0.04825(10) 0.0202(4) Uani 1 1 d .
O5 O 0.29814(7) 1.8437(3) 0.21539(9) 0.0177(4) Uani 1 1 d .
O6 O 0.21114(7) 1.7554(3) 0.21205(9) 0.0154(4) Uani 1 1 d .
O4 O 0.37796(7) 1.2434(3) 0.10188(10) 0.0203(4) Uani 1 1 d .
N1 N 0.02130(8) 0.7598(3) 0.08073(10) 0.0124(4) Uani 1 1 d .
C11 C -0.01229(10) 0.5517(5) 0.07559(12) 0.0136(4) Uani 1 1 d .
C41 C -0.00206(9) 0.3901(4) 0.12949(12) 0.0146(4) Uani 1 1 d .
C21 C 0.06791(9) 0.8089(4) 0.14214(12) 0.0135(4) Uani 1 1 d .
C31 C 0.08060(9) 0.6591(4) 0.19833(12) 0.0143(4) Uani 1 1 d .
S1 S 0.06517(2) 0.26413(11) 0.26731(3) 0.01493(18) Uani 1 1 d .
C51 C 0.04521(9) 0.4449(5) 0.19310(12) 0.0135(4) Uani 1 1 d .
C61 C 0.0000 0.0755(6) 0.2500 0.0154(6) Uani 1 2 d S
H61A H 0.0088 -0.0361 0.2886 0.019 Uiso 0.50 1 calc PR
H61B H -0.0088 -0.0361 0.2114 0.019 Uiso 0.50 1 calc PR
H5 H 0.2206(12) 0.949(6) 0.0294(15) 0.008(6) Uiso 1 1 d .
H3 H 0.3218(13) 1.515(5) 0.1534(15) 0.008(7) Uiso 1 1 d .
H4 H 0.1546(14) 1.440(6) 0.1190(17) 0.021(7) Uiso 1 1 d .
H2 H 0.2971(18) 1.973(8) 0.243(2) 0.044(12) Uiso 1 1 d .
H1 H 0.350(2) 0.853(9) 0.040(2) 0.057(13) Uiso 1 1 d .

loop_
_atom_site_aniso_label
_atom_site_aniso_U_11
_atom_site_aniso_U_22
_atom_site_aniso_U_33
_atom_site_aniso_U_23
_atom_site_aniso_U_13
_atom_site_aniso_U_12
C2 0.0118(11) 0.0131(11) 0.0137(12) 0.0011(7) 0.0067(9) -0.0008(6)
C9 0.0119(10) 0.0162(9) 0.0121(12) 0.0016(8) 0.0072(9) -0.0021(8)
C8 0.0124(10) 0.0161(10) 0.0162(11) 0.0012(8) 0.0077(8) 0.0010(8)
C12 0.0110(9) 0.0135(9) 0.0152(11) 0.0014(8) 0.0063(8) -0.0010(7)
C4 0.0105(9) 0.0155(9) 0.0135(11) 0.0010(8) 0.0065(8) 0.0000(7)
C3 0.0097(9) 0.0154(10) 0.0135(11) 0.0005(8) 0.0057(8) -0.0014(8)
C5 0.0113(9) 0.0140(10) 0.0145(11) -0.0011(8) 0.0068(8) -0.0010(8)
C7 0.0096(9) 0.0147(9) 0.0158(11) 0.0014(8) 0.0070(8) -0.0003(7)
C6 0.0106(9) 0.0147(10) 0.0143(11) 0.0014(8) 0.0067(8) -0.0005(7)
Cu1 0.0076(2) 0.0123(2) 0.0148(3) -0.00068(11) 0.00652(17) -0.00127(11)
O1 0.0097(7) 0.0159(7) 0.0175(9) -0.0003(6) 0.0076(6) -0.0013(5)
O2 0.0131(7) 0.0177(8) 0.0245(10) -0.0062(6) 0.0106(7) -0.0035(6)
O3 0.0157(8) 0.0205(9) 0.0292(10) -0.0072(7) 0.0145(7) -0.0016(6)
O5 0.0144(8) 0.0183(8) 0.0231(10) -0.0070(6) 0.0111(7) -0.0053(6)
O6 0.0145(7) 0.0170(8) 0.0186(9) -0.0016(6) 0.0110(6) -0.0003(5)
O4 0.0137(8) 0.0226(9) 0.0276(10) -0.0039(7) 0.0121(7) -0.0027(6)
N1 0.0096(8) 0.0139(9) 0.0154(10) -0.0003(6) 0.0071(7) -0.0007(6)
C11 0.0119(10) 0.0144(9) 0.0167(12) -0.0009(8) 0.0085(8) -0.0009(8)
C41 0.0115(9) 0.0142(10) 0.0200(12) -0.0018(8) 0.0088(8) -0.0017(7)
C21 0.0098(9) 0.0160(10) 0.0152(12) -0.0019(8) 0.0064(8) -0.0016(8)
C31 0.0100(9) 0.0162(10) 0.0171(12) -0.0024(8) 0.0067(8) 0.0007(8)
S1 0.0114(3) 0.0185(3) 0.0163(3) 0.00177(18) 0.0076(2) -0.00009(18)
C51 0.0117(10) 0.0155(9) 0.0170(12) -0.0003(8) 0.0098(9) 0.0019(8)
C61 0.0158(14) 0.0154(14) 0.0198(17) 0.000 0.0122(12) 0.000

loop_
_atom_type_symbol
_atom_type_description
_atom_type_scat_dispersion_real
_atom_type_scat_dispersion_imag
_atom_type_scat_source
C C 0.0033 0.0016 'International Tables Vol C Tables 4.2.6.8 and 6.1.1.4'
H H 0.0000 0.0000 'International Tables Vol C Tables 4.2.6.8 and 6.1.1.4'
N N 0.0061 0.0033 'International Tables Vol C Tables 4.2.6.8 and 6.1.1.4'
O O 0.0106 0.0060 'International Tables Vol C Tables 4.2.6.8 and 6.1.1.4'
S S 0.1246 0.1234 'International Tables Vol C Tables 4.2.6.8 and 6.1.1.4'
Cu Cu 0.3201 1.2651 'International Tables Vol C Tables 4.2.6.8 and 6.1.1.4'

loop_
_geom_angle_atom_site_label_1
_geom_angle_atom_site_label_2
_geom_angle_atom_site_label_3
_geom_angle
_geom_angle_site_symmetry_1
_geom_angle_site_symmetry_3
C3 C2 C7 120.4(2) . .
C3 C2 C12 122.0(2) . .
C7 C2 C12 117.5(2) . .
O2 C9 O1 123.9(2) . .
O2 C9 C6 121.9(2) . .
O1 C9 C6 114.2(2) . .
O4 C8 O3 125.0(2) . .
O4 C8 C4 123.4(2) . .
O3 C8 C4 111.57(18) . .
O6 C12 O5 122.7(2) . .
O6 C12 C2 123.0(2) . .
O5 C12 C2 114.34(19) . .
C3 C4 C5 120.30(19) . .
C3 C4 C8 118.53(19) . .
C5 C4 C8 121.2(2) . .
C2 C3 C4 119.4(2) . .
C6 C5 C4 120.3(2) . .
C6 C7 C2 120.3(2) . .
C7 C6 C5 119.24(19) . .
C7 C6 C9 119.90(19) . .
C5 C6 C9 120.9(2) . .
O1 Cu1 O1 180.0 5_575 .
O1 Cu1 N1 90.12(7) 5_575 .
O1 Cu1 N1 89.88(7) . .
O1 Cu1 N1 89.88(7) 5_575 5_575
O1 Cu1 N1 90.12(7) . 5_575
N1 Cu1 N1 180.00(8) . 5_575
C9 O1 Cu1 119.01(15) . .
C11 N1 C21 117.4(2) . .
C11 N1 Cu1 120.68(16) . .
C21 N1 Cu1 121.86(15) . .
N1 C11 C41 123.4(2) . .
C11 C41 C51 119.1(2) . .
N1 C21 C31 122.7(2) . .
C21 C31 C51 119.8(2) . .
C51 S1 C61 104.38(9) . .
C31 C51 C41 117.6(2) . .
C31 C51 S1 116.53(18) . .
C41 C51 S1 125.82(18) . .
S1 C61 S1 115.05(18) . 2

loop_
_geom_bond_atom_site_label_1
_geom_bond_atom_site_label_2
_geom_bond_distance
_geom_bond_site_symmetry_2
C2 C3 1.389(3) .
C2 C7 1.399(3) .
C2 C12 1.482(3) .
C9 O2 1.236(3) .
C9 O1 1.289(3) .
C9 C6 1.501(3) .
C8 O4 1.211(3) .
C8 O3 1.325(3) .
C8 C4 1.499(3) .
C12 O6 1.221(3) .
C12 O5 1.325(3) .
C4 C3 1.393(3) .
C4 C5 1.398(3) .
C5 C6 1.397(3) .
C7 C6 1.392(3) .
Cu1 O1 1.9282(15) 5_575
Cu1 O1 1.9282(16) .
Cu1 N1 2.037(2) .
Cu1 N1 2.037(2) 5_575
N1 C11 1.342(3) .
N1 C21 1.356(3) .
C11 C41 1.382(3) .
C41 C51 1.399(3) .
C21 C31 1.375(3) .
C31 C51 1.394(3) .
S1 C51 1.755(2) .
S1 C61 1.8060(19) .
C61 S1 1.8060(18) 2
